data_7715400
loop_
_publ_author_name
'Werner, Luis'
'Hagn, Julika'
'Gerstner, Alexander'
'Radius, Udo'

_publ_section_title
;
 NHC-ligated indenyl- and fluorenyl-substituted Alanes and Gallanes:
 synthons towards indenyl- and fluorenyl-bridged
 (AlC)<sub><i>n</i></sub>-heterocycles (<i>n</i> = 2,3).
;
_journal_issue 13
_journal_name_full 'Dalton transactions (Cambridge, England : 2003)'
_journal_page_first 5932
_journal_page_last 5946
_journal_paper_doi 10.1039/d4dt00244j
_journal_volume 53
_journal_year 2024
_chemical_formula_moiety 'C22 H27 Al N2'
_chemical_formula_sum 'C22 H27 Al N2'
_chemical_formula_weight 346.45
_space_group_crystal_system monoclinic
_space_group_IT_number 14
_space_group_name_Hall '-P 2ybc'
_space_group_name_H-M_alt 'P 1 21/c 1'
_atom_sites_solution_hydrogens mixed
_atom_sites_solution_primary dual
_atom_sites_solution_secondary difmap
_audit_creation_method SHELXL-2018/3
_audit_update_record
;
2024-01-25 deposited with the CCDC.	2024-03-04 downloaded from the CCDC.
;
_cell_angle_alpha 90
_cell_angle_beta 108.315(2)
_cell_angle_gamma 90
_cell_formula_units_Z 4
_cell_length_a 13.0917(2)
_cell_length_b 8.51850(10)
_cell_length_c 19.1232(3)
_cell_measurement_reflns_used 21804
_cell_measurement_temperature 100(2)
_cell_measurement_theta_max 77.1720
_cell_measurement_theta_min 3.5990
_cell_volume 2024.62(6)
_computing_cell_refinement 'CrysAlisPro 1.171.40.53 (Rigaku OD, 2019)'
_computing_data_collection 'CrysAlisPro 1.171.40.53 (Rigaku OD, 2019)'
_computing_data_reduction 'CrysAlisPro 1.171.40.53 (Rigaku OD, 2019)'
_computing_molecular_graphics 'ShelXLe (Huebschle et all, 2011)'
_computing_publication_material 'SHELXL-2014/6 (Sheldrick, 2014)'
_computing_structure_refinement 'SHELXL-2018/3 (Sheldrick, 2018)'
_computing_structure_solution 'SHELXT 2014/5 (Sheldrick, 2014)'
_diffrn_ambient_temperature 100(2)
_diffrn_detector_area_resol_mean 10.0000
_diffrn_measured_fraction_theta_full 0.999
_diffrn_measured_fraction_theta_max 0.990
_diffrn_measurement_device_type 'XtaLAB Synergy, Dualflex, HyPix'
_diffrn_measurement_method '\w scans'
_diffrn_radiation_type CuK\a
_diffrn_radiation_wavelength 1.54184
_diffrn_reflns_av_R_equivalents 0.0524
_diffrn_reflns_av_unetI/netI 0.0329
_diffrn_reflns_Laue_measured_fraction_full 0.999
_diffrn_reflns_Laue_measured_fraction_max 0.990
_diffrn_reflns_limit_h_max 16
_diffrn_reflns_limit_h_min -16
_diffrn_reflns_limit_k_max 10
_diffrn_reflns_limit_k_min -10
_diffrn_reflns_limit_l_max 24
_diffrn_reflns_limit_l_min -23
_diffrn_reflns_number 39939
_diffrn_reflns_point_group_measured_fraction_full 0.999
_diffrn_reflns_point_group_measured_fraction_max 0.990
_diffrn_reflns_theta_full 72.000
_diffrn_reflns_theta_max 77.557
_diffrn_reflns_theta_min 3.556
_diffrn_source 'micro-focus sealed X-ray tube'
_exptl_absorpt_coefficient_mu 0.901
_exptl_absorpt_correction_T_max 1.000
_exptl_absorpt_correction_T_min 0.375
_exptl_absorpt_correction_type gaussian
_exptl_absorpt_process_details
;
CrysAlisPro 1.171.41.73a (Rigaku Oxford Diffraction, 2020)
Numerical absorption correction based on gaussian integration over
a multifaceted crystal model
Empirical absorption correction using spherical harmonics,
implemented in SCALE3 ABSPACK scaling algorithm.
;
_exptl_crystal_colour colourless
_exptl_crystal_density_diffrn 1.137
_exptl_crystal_description block
_exptl_crystal_F_000 744
_exptl_crystal_size_max 0.290
_exptl_crystal_size_mid 0.180
_exptl_crystal_size_min 0.120
_refine_diff_density_max 0.558
_refine_diff_density_min -0.346
_refine_diff_density_rms 0.072
_refine_ls_extinction_method none
_refine_ls_goodness_of_fit_ref 1.078
_refine_ls_hydrogen_treatment mixed
_refine_ls_matrix_type full
_refine_ls_number_parameters 238
_refine_ls_number_reflns 4270
_refine_ls_number_restraints 0
_refine_ls_restrained_S_all 1.078
_refine_ls_R_factor_all 0.0490
_refine_ls_R_factor_gt 0.0449
_refine_ls_shift/su_max 0.000
_refine_ls_shift/su_mean 0.000
_refine_ls_structure_factor_coef Fsqd
_refine_ls_weighting_details 'w=1/[\s^2^(Fo^2^)+(0.0888P)^2^+0.4099P] where P=(Fo^2^+2Fc^2^)/3'
_refine_ls_weighting_scheme calc
_refine_ls_wR_factor_gt 0.1283
_refine_ls_wR_factor_ref 0.1325
_reflns_Friedel_coverage 0.000
_reflns_number_gt 3796
_reflns_number_total 4270
_reflns_threshold_expression 'I > 2\s(I)'
_cod_data_source_file d4dt00244j2.cif
_cod_data_source_block compound_5
_cod_depositor_comments 'Adding full bibliography for 7715387--7715402.cif.'
_cod_original_cell_volume 2024.62(5)
_cod_original_sg_symbol_H-M 'P 21/c'
_cod_database_code 7715400
_shelx_shelxl_version_number 2018/3
_shelx_space_group_comment
;
The symmetry employed for this shelxl refinement is uniquely defined
by the following loop, which should always be used as a source of
symmetry information in preference to the above space-group names.
They are only intended as comments.
;
_shelx_estimated_absorpt_t_min 0.780
_shelx_estimated_absorpt_t_max 0.900

loop_
_space_group_symop_operation_xyz
'x, y, z'
'-x, y+1/2, -z+1/2'
'-x, -y, -z'
'x, -y-1/2, z-1/2'

loop_
_atom_site_label
_atom_site_type_symbol
_atom_site_fract_x
_atom_site_fract_y
_atom_site_fract_z
_atom_site_U_iso_or_equiv
_atom_site_adp_type
_atom_site_occupancy
_atom_site_site_symmetry_order
_atom_site_calc_flag
_atom_site_refinement_flags_posn
_atom_site_refinement_flags_adp
_atom_site_refinement_flags_occupancy
_atom_site_disorder_assembly
_atom_site_disorder_group
Al01 Al 0.08747(3) 0.63149(4) 0.25374(2) 0.02025(14) Uani 1 1 d . . . . .
N002 N 0.25274(9) 0.36670(12) 0.30190(6) 0.0198(2) Uani 1 1 d . . . . .
N003 N 0.19042(9) 0.37692(12) 0.18397(6) 0.0204(2) Uani 1 1 d . . . . .
C004 C 0.18724(9) 0.45180(14) 0.24589(6) 0.0191(2) Uani 1 1 d . . . . .
C005 C 0.35690(10) 0.84169(14) 0.29005(7) 0.0224(3) Uani 1 1 d . . . . .
C006 C 0.20113(10) 0.85542(14) 0.18947(7) 0.0214(3) Uani 1 1 d . . . . .
C007 C 0.29479(10) 0.23941(15) 0.27549(7) 0.0239(3) Uani 1 1 d . . . . .
H007 H 0.342026 0.162041 0.304027 0.029 Uiso 1 1 calc R U . . .
C008 C 0.16556(10) 0.83848(14) 0.25544(7) 0.0217(3) Uani 1 1 d . . . . .
H008 H 0.118717 0.928700 0.259246 0.026 Uiso 1 1 calc R U . . .
C009 C 0.26805(10) 0.84135(14) 0.31727(7) 0.0215(3) Uani 1 1 d . . . . .
C00A C 0.31477(10) 0.85074(14) 0.20995(7) 0.0224(3) Uani 1 1 d . . . . .
C00B C 0.25571(10) 0.24625(15) 0.20119(7) 0.0235(3) Uani 1 1 d . . . . .
H00B H 0.270395 0.174871 0.167391 0.028 Uiso 1 1 calc R U . . .
C00C C 0.13652(10) 0.43195(15) 0.10785(7) 0.0233(3) Uani 1 1 d . . . . .
H00C H 0.095288 0.529389 0.110483 0.028 Uiso 1 1 calc R U . . .
C00D C 0.27804(10) 0.40563(15) 0.38083(6) 0.0204(3) Uani 1 1 d . . . . .
H00D H 0.245372 0.510190 0.384493 0.025 Uiso 1 1 calc R U . . .
C00E C 0.28646(12) 0.84486(15) 0.39341(8) 0.0260(3) Uani 1 1 d . . . . .
H00E H 0.227678 0.843448 0.412512 0.031 Uiso 1 1 calc R U . . .
C00F C 0.36753(12) 0.86641(15) 0.15713(8) 0.0275(3) Uani 1 1 d . . . . .
H00F H 0.443830 0.862629 0.171111 0.033 Uiso 1 1 calc R U . . .
C00G C 0.14091(11) 0.87503(15) 0.11540(8) 0.0260(3) Uani 1 1 d . . . . .
H00G H 0.064529 0.876874 0.100768 0.031 Uiso 1 1 calc R U . . .
C00H C 0.46219(11) 0.84481(16) 0.33822(8) 0.0285(3) Uani 1 1 d . . . . .
H00H H 0.521579 0.843306 0.319726 0.034 Uiso 1 1 calc R U . . .
C00I C 0.19439(13) 0.89185(16) 0.06333(8) 0.0301(3) Uani 1 1 d . . . . .
H00I H 0.153906 0.906456 0.012983 0.036 Uiso 1 1 calc R U . . .
C00J C 0.39889(11) 0.41985(19) 0.41575(8) 0.0300(3) Uani 1 1 d . . . . .
H00A H 0.415361 0.448997 0.467700 0.045 Uiso 1 1 calc R U . . .
H00J H 0.426501 0.500738 0.389974 0.045 Uiso 1 1 calc R U . . .
H00K H 0.432915 0.319004 0.412147 0.045 Uiso 1 1 calc R U . . .
C00K C 0.22124(12) 0.47355(17) 0.07196(8) 0.0309(3) Uani 1 1 d . . . . .
H00L H 0.185981 0.512432 0.021938 0.046 Uiso 1 1 calc R U . . .
H00M H 0.263677 0.379960 0.069817 0.046 Uiso 1 1 calc R U . . .
H00N H 0.268731 0.555127 0.100970 0.046 Uiso 1 1 calc R U . . .
C00L C 0.30671(13) 0.88755(17) 0.08399(8) 0.0313(3) Uani 1 1 d . . . . .
H00O H 0.341644 0.899220 0.047633 0.038 Uiso 1 1 calc R U . . .
C00M C 0.22873(12) 0.28585(17) 0.41950(7) 0.0300(3) Uani 1 1 d . . . . .
H00P H 0.241558 0.318075 0.470745 0.045 Uiso 1 1 calc R U . . .
H00Q H 0.261694 0.182964 0.418423 0.045 Uiso 1 1 calc R U . . .
H00R H 0.151105 0.279188 0.394301 0.045 Uiso 1 1 calc R U . . .
C00N C 0.47869(12) 0.85012(17) 0.41338(8) 0.0325(3) Uani 1 1 d . . . . .
H00S H 0.549945 0.853588 0.446625 0.039 Uiso 1 1 calc R U . . .
C00O C 0.05712(12) 0.30864(18) 0.06500(7) 0.0322(3) Uani 1 1 d . . . . .
H00T H 0.019915 0.347904 0.015336 0.048 Uiso 1 1 calc R U . . .
H00U H 0.004353 0.286602 0.090444 0.048 Uiso 1 1 calc R U . . .
H00V H 0.096001 0.212069 0.061650 0.048 Uiso 1 1 calc R U . . .
C00P C 0.39130(13) 0.85042(16) 0.44077(8) 0.0306(3) Uani 1 1 d . . . . .
H00W H 0.403948 0.854484 0.492450 0.037 Uiso 1 1 calc R U . . .
H1 H 0.0677(17) 0.611(2) 0.3276(12) 0.048(6) Uiso 1 1 d . . . . .
H2 H -0.0079(18) 0.617(2) 0.1878(12) 0.050(6) Uiso 1 1 d . . . . .

loop_
_atom_site_aniso_label
_atom_site_aniso_U_11
_atom_site_aniso_U_22
_atom_site_aniso_U_33
_atom_site_aniso_U_23
_atom_site_aniso_U_13
_atom_site_aniso_U_12
Al01 0.0188(2) 0.0195(2) 0.0226(2) 0.00106(12) 0.00662(15) 0.00074(12)
N002 0.0243(5) 0.0174(5) 0.0161(5) -0.0007(3) 0.0040(4) 0.0007(4)
N003 0.0251(5) 0.0187(5) 0.0160(5) -0.0005(4) 0.0042(4) 0.0002(4)
C004 0.0215(5) 0.0170(5) 0.0180(5) 0.0000(4) 0.0049(4) -0.0015(4)
C005 0.0249(6) 0.0157(5) 0.0275(7) -0.0003(4) 0.0096(5) -0.0003(4)
C006 0.0251(6) 0.0143(5) 0.0251(7) 0.0008(4) 0.0084(5) 0.0000(4)
C007 0.0292(6) 0.0182(6) 0.0221(6) -0.0014(4) 0.0049(5) 0.0036(5)
C008 0.0243(6) 0.0172(5) 0.0245(6) -0.0005(4) 0.0091(5) 0.0013(4)
C009 0.0254(6) 0.0143(5) 0.0256(6) -0.0022(4) 0.0093(5) -0.0004(4)
C00A 0.0252(6) 0.0166(6) 0.0263(7) 0.0001(4) 0.0095(5) 0.0000(4)
C00B 0.0301(6) 0.0179(6) 0.0211(6) -0.0022(4) 0.0058(5) 0.0024(5)
C00C 0.0301(6) 0.0218(6) 0.0159(6) 0.0014(4) 0.0042(5) 0.0008(5)
C00D 0.0242(6) 0.0199(6) 0.0155(6) -0.0010(4) 0.0038(5) -0.0003(4)
C00E 0.0342(7) 0.0195(6) 0.0262(7) -0.0034(5) 0.0121(5) -0.0028(5)
C00F 0.0297(7) 0.0239(7) 0.0321(7) 0.0004(5) 0.0146(6) -0.0006(5)
C00G 0.0289(7) 0.0200(6) 0.0261(7) 0.0026(5) 0.0044(5) -0.0010(5)
C00H 0.0243(6) 0.0261(7) 0.0337(7) 0.0008(5) 0.0071(6) -0.0018(5)
C00I 0.0419(8) 0.0238(6) 0.0227(6) 0.0024(5) 0.0073(6) -0.0028(5)
C00J 0.0255(7) 0.0384(8) 0.0234(6) -0.0075(5) 0.0039(5) -0.0046(5)
C00K 0.0413(8) 0.0295(7) 0.0239(6) 0.0017(5) 0.0133(6) -0.0020(6)
C00L 0.0439(8) 0.0267(7) 0.0279(7) 0.0018(5) 0.0180(6) -0.0025(6)
C00M 0.0374(7) 0.0318(7) 0.0214(6) -0.0005(5) 0.0103(5) -0.0088(6)
C00N 0.0299(7) 0.0309(7) 0.0306(7) 0.0004(6) 0.0006(6) -0.0053(5)
C00O 0.0365(7) 0.0318(7) 0.0207(6) 0.0027(5) -0.0017(5) -0.0053(6)
C00P 0.0415(8) 0.0253(7) 0.0223(7) -0.0026(5) 0.0063(6) -0.0053(5)

loop_
_atom_type_symbol
_atom_type_description
_atom_type_scat_dispersion_real
_atom_type_scat_dispersion_imag
_atom_type_scat_source
C C 0.0181 0.0091 'International Tables Vol C Tables 4.2.6.8 and 6.1.1.4'
H H 0.0000 0.0000 'International Tables Vol C Tables 4.2.6.8 and 6.1.1.4'
N N 0.0311 0.0180 'International Tables Vol C Tables 4.2.6.8 and 6.1.1.4'
Al Al 0.2130 0.2455 'International Tables Vol C Tables 4.2.6.8 and 6.1.1.4'

loop_
_geom_angle_atom_site_label_1
_geom_angle_atom_site_label_2
_geom_angle_atom_site_label_3
_geom_angle
_geom_angle_site_symmetry_1
_geom_angle_site_symmetry_3
_geom_angle_publ_flag
C008 Al01 C004 108.68(5) . . ?
C008 Al01 H1 108.5(8) . . ?
C004 Al01 H1 106.2(8) . . ?
C008 Al01 H2 112.0(8) . . ?
C004 Al01 H2 105.1(8) . . ?
H1 Al01 H2 115.9(12) . . ?
C004 N002 C007 110.94(10) . . ?
C004 N002 C00D 124.83(10) . . ?
C007 N002 C00D 124.22(10) . . ?
C004 N003 C00B 110.96(10) . . ?
C004 N003 C00C 124.98(10) . . ?
C00B N003 C00C 123.97(11) . . ?
N002 C004 N003 104.67(10) . . ?
N002 C004 Al01 127.05(9) . . ?
N003 C004 Al01 127.61(9) . . ?
C00H C005 C009 120.80(13) . . ?
C00H C005 C00A 131.38(13) . . ?
C009 C005 C00A 107.65(11) . . ?
C00G C006 C00A 119.53(12) . . ?
C00G C006 C008 130.23(12) . . ?
C00A C006 C008 110.24(11) . . ?
C00B C007 N002 106.73(11) . . ?
C00B C007 H007 126.6 . . ?
N002 C007 H007 126.6 . . ?
C006 C008 C009 103.25(10) . . ?
C006 C008 Al01 111.19(8) . . ?
C009 C008 Al01 110.56(8) . . ?
C006 C008 H008 110.5 . . ?
C009 C008 H008 110.5 . . ?
Al01 C008 H008 110.5 . . ?
C00E C009 C005 119.32(12) . . ?
C00E C009 C008 130.27(12) . . ?
C005 C009 C008 110.41(11) . . ?
C00F C00A C006 120.84(12) . . ?
C00F C00A C005 130.89(13) . . ?
C006 C00A C005 108.06(11) . . ?
C007 C00B N003 106.70(11) . . ?
C007 C00B H00B 126.7 . . ?
N003 C00B H00B 126.7 . . ?
N003 C00C C00K 109.16(11) . . ?
N003 C00C C00O 110.15(10) . . ?
C00K C00C C00O 112.94(12) . . ?
N003 C00C H00C 108.2 . . ?
C00K C00C H00C 108.2 . . ?
C00O C00C H00C 108.2 . . ?
N002 C00D C00J 109.61(10) . . ?
N002 C00D C00M 110.71(10) . . ?
C00J C00D C00M 112.56(11) . . ?
N002 C00D H00D 107.9 . . ?
C00J C00D H00D 107.9 . . ?
C00M C00D H00D 107.9 . . ?
C00P C00E C009 119.44(13) . . ?
C00P C00E H00E 120.3 . . ?
C009 C00E H00E 120.3 . . ?
C00L C00F C00A 118.93(13) . . ?
C00L C00F H00F 120.5 . . ?
C00A C00F H00F 120.5 . . ?
C00I C00G C006 119.11(13) . . ?
C00I C00G H00G 120.4 . . ?
C006 C00G H00G 120.4 . . ?
C00N C00H C005 118.99(14) . . ?
C00N C00H H00H 120.5 . . ?
C005 C00H H00H 120.5 . . ?
C00G C00I C00L 121.03(13) . . ?
C00G C00I H00I 119.5 . . ?
C00L C00I H00I 119.5 . . ?
C00D C00J H00A 109.5 . . ?
C00D C00J H00J 109.5 . . ?
H00A C00J H00J 109.5 . . ?
C00D C00J H00K 109.5 . . ?
H00A C00J H00K 109.5 . . ?
H00J C00J H00K 109.5 . . ?
C00C C00K H00L 109.5 . . ?
C00C C00K H00M 109.5 . . ?
H00L C00K H00M 109.5 . . ?
C00C C00K H00N 109.5 . . ?
H00L C00K H00N 109.5 . . ?
H00M C00K H00N 109.5 . . ?
C00F C00L C00I 120.54(13) . . ?
C00F C00L H00O 119.7 . . ?
C00I C00L H00O 119.7 . . ?
C00D C00M H00P 109.5 . . ?
C00D C00M H00Q 109.5 . . ?
H00P C00M H00Q 109.5 . . ?
C00D C00M H00R 109.5 . . ?
H00P C00M H00R 109.5 . . ?
H00Q C00M H00R 109.5 . . ?
C00H C00N C00P 120.59(13) . . ?
C00H C00N H00S 119.7 . . ?
C00P C00N H00S 119.7 . . ?
C00C C00O H00T 109.5 . . ?
C00C C00O H00U 109.5 . . ?
H00T C00O H00U 109.5 . . ?
C00C C00O H00V 109.5 . . ?
H00T C00O H00V 109.5 . . ?
H00U C00O H00V 109.5 . . ?
C00E C00P C00N 120.85(13) . . ?
C00E C00P H00W 119.6 . . ?
C00N C00P H00W 119.6 . . ?

loop_
_geom_bond_atom_site_label_1
_geom_bond_atom_site_label_2
_geom_bond_distance
_geom_bond_site_symmetry_2
_geom_bond_publ_flag
Al01 C008 2.0333(13) . ?
Al01 C004 2.0481(13) . ?
Al01 H1 1.52(2) . ?
Al01 H2 1.47(2) . ?
N002 C004 1.3531(15) . ?
N002 C007 1.3815(16) . ?
N002 C00D 1.4777(15) . ?
N003 C004 1.3572(16) . ?
N003 C00B 1.3788(16) . ?
N003 C00C 1.4801(15) . ?
C005 C00H 1.3969(19) . ?
C005 C009 1.4160(18) . ?
C005 C00A 1.4579(19) . ?
C006 C00G 1.3979(18) . ?
C006 C00A 1.4150(18) . ?
C006 C008 1.4827(18) . ?
C007 C00B 1.3517(18) . ?
C007 H007 0.9500 . ?
C008 C009 1.4839(18) . ?
C008 H008 1.0000 . ?
C009 C00E 1.3994(19) . ?
C00A C00F 1.3977(19) . ?
C00B H00B 0.9500 . ?
C00C C00K 1.5182(19) . ?
C00C C00O 1.5232(18) . ?
C00C H00C 1.0000 . ?
C00D C00J 1.5166(17) . ?
C00D C00M 1.5181(18) . ?
C00D H00D 1.0000 . ?
C00E C00P 1.387(2) . ?
C00E H00E 0.9500 . ?
C00F C00L 1.387(2) . ?
C00F H00F 0.9500 . ?
C00G C00I 1.393(2) . ?
C00G H00G 0.9500 . ?
C00H C00N 1.385(2) . ?
C00H H00H 0.9500 . ?
C00I C00L 1.398(2) . ?
C00I H00I 0.9500 . ?
C00J H00A 0.9800 . ?
C00J H00J 0.9800 . ?
C00J H00K 0.9800 . ?
C00K H00L 0.9800 . ?
C00K H00M 0.9800 . ?
C00K H00N 0.9800 . ?
C00L H00O 0.9500 . ?
C00M H00P 0.9800 . ?
C00M H00Q 0.9800 . ?
C00M H00R 0.9800 . ?
C00N C00P 1.400(2) . ?
C00N H00S 0.9500 . ?
C00O H00T 0.9800 . ?
C00O H00U 0.9800 . ?
C00O H00V 0.9800 . ?
C00P H00W 0.9500 . ?

loop_
_geom_torsion_atom_site_label_1
_geom_torsion_atom_site_label_2
_geom_torsion_atom_site_label_3
_geom_torsion_atom_site_label_4
_geom_torsion
_geom_torsion_site_symmetry_1
_geom_torsion_site_symmetry_2
_geom_torsion_site_symmetry_3
_geom_torsion_site_symmetry_4
_geom_torsion_publ_flag
C007 N002 C004 N003 -0.94(14) . . . . ?
C00D N002 C004 N003 177.93(11) . . . . ?
C007 N002 C004 Al01 170.24(9) . . . . ?
C00D N002 C004 Al01 -10.89(17) . . . . ?
C00B N003 C004 N002 0.76(14) . . . . ?
C00C N003 C004 N002 -175.92(11) . . . . ?
C00B N003 C004 Al01 -170.35(9) . . . . ?
C00C N003 C004 Al01 12.96(17) . . . . ?
C004 N002 C007 C00B 0.78(15) . . . . ?
C00D N002 C007 C00B -178.10(11) . . . . ?
C00G C006 C008 C009 -173.43(12) . . . . ?
C00A C006 C008 C009 6.09(13) . . . . ?
C00G C006 C008 Al01 68.00(15) . . . . ?
C00A C006 C008 Al01 -112.49(10) . . . . ?
C00H C005 C009 C00E 0.27(18) . . . . ?
C00A C005 C009 C00E -175.39(11) . . . . ?
C00H C005 C009 C008 179.77(11) . . . . ?
C00A C005 C009 C008 4.11(13) . . . . ?
C006 C008 C009 C00E 173.24(12) . . . . ?
Al01 C008 C009 C00E -67.75(15) . . . . ?
C006 C008 C009 C005 -6.19(13) . . . . ?
Al01 C008 C009 C005 112.83(10) . . . . ?
C00G C006 C00A C00F 0.38(18) . . . . ?
C008 C006 C00A C00F -179.19(11) . . . . ?
C00G C006 C00A C005 175.68(11) . . . . ?
C008 C006 C00A C005 -3.89(13) . . . . ?
C00H C005 C00A C00F -0.5(2) . . . . ?
C009 C005 C00A C00F 174.53(13) . . . . ?
C00H C005 C00A C006 -175.16(13) . . . . ?
C009 C005 C00A C006 -0.13(13) . . . . ?
N002 C007 C00B N003 -0.27(14) . . . . ?
C004 N003 C00B C007 -0.31(15) . . . . ?
C00C N003 C00B C007 176.42(12) . . . . ?
C004 N003 C00C C00K 114.71(13) . . . . ?
C00B N003 C00C C00K -61.56(16) . . . . ?
C004 N003 C00C C00O -120.75(14) . . . . ?
C00B N003 C00C C00O 62.99(16) . . . . ?
C004 N002 C00D C00J -123.61(13) . . . . ?
C007 N002 C00D C00J 55.12(16) . . . . ?
C004 N002 C00D C00M 111.63(14) . . . . ?
C007 N002 C00D C00M -69.64(15) . . . . ?
C005 C009 C00E C00P 0.74(18) . . . . ?
C008 C009 C00E C00P -178.65(13) . . . . ?
C006 C00A C00F C00L 0.34(19) . . . . ?
C005 C00A C00F C00L -173.75(13) . . . . ?
C00A C006 C00G C00I -0.91(18) . . . . ?
C008 C006 C00G C00I 178.57(12) . . . . ?
C009 C005 C00H C00N -1.02(19) . . . . ?
C00A C005 C00H C00N 173.46(13) . . . . ?
C006 C00G C00I C00L 0.7(2) . . . . ?
C00A C00F C00L C00I -0.5(2) . . . . ?
C00G C00I C00L C00F 0.0(2) . . . . ?
C005 C00H C00N C00P 0.8(2) . . . . ?
C009 C00E C00P C00N -1.0(2) . . . . ?
C00H C00N C00P C00E 0.2(2) . . . . ?
